data_1559384
loop_
_publ_author_name
'Inoue, Satoru'
'Higashino, Toshiki'
'Arai, Shunto'
'Kumai, Reiji'
'MATSUI, Hiroyuki'
'Tsuzuki, Seiji'
'Horiuchi, Sachio'
'Hasegawa, Tatsuo'

_publ_section_title
;
 Regioisomeric Control of Layered Crystallinity in Solution-Processable
 Organic Semiconductors
;
_journal_name_full 'Chemical Science'
_journal_paper_doi 10.1039/D0SC04461J
_journal_year 2020
_chemical_formula_moiety 'C26 H26 S2'
_chemical_formula_sum 'C26 H26 S2'
_chemical_formula_weight 402.61
_chemical_name_systematic 3-octyl-BTNT
_space_group_crystal_system triclinic
_space_group_IT_number 2
_space_group_name_Hall '-P 1'
_space_group_name_H-M_alt 'P -1'
_atom_sites_solution_hydrogens geom
_atom_sites_solution_primary direct
_atom_sites_solution_secondary difmap
_audit_update_record
;
2020-08-14 deposited with the CCDC.	2020-10-19 downloaded from the CCDC.
;
_cell_angle_alpha 87.629(5)
_cell_angle_beta 88.944(4)
_cell_angle_gamma 89.750(4)
_cell_formula_units_Z 4
_cell_length_a 6.0576(3)
_cell_length_b 8.0009(4)
_cell_length_c 44.519(3)
_cell_measurement_reflns_used 2508
_cell_measurement_temperature 296
_cell_measurement_theta_max 24.78
_cell_measurement_theta_min 2.75
_cell_volume 2155.4(2)
_computing_cell_refinement 'CrysAlisPro 1.171.40.53 (Rigaku OD, 2019)'
_computing_data_collection 'CrysAlisPro 1.171.40.53 (Rigaku OD, 2019)'
_computing_data_reduction 'CrysAlisPro 1.171.40.53 (Rigaku OD, 2019)'
_computing_molecular_graphics 'CrystalStructure 4.2.4'
_computing_publication_material 'CrystalStructure 4.2.4 (Rigaku, 2016)'
_computing_structure_refinement 'SHELXL97 (Sheldrick, 2008)'
_computing_structure_solution 'SIR2004 (Burla, et al., 2005)'
_diffrn_ambient_temperature 296
_diffrn_measured_fraction_theta_full 0.874
_diffrn_measured_fraction_theta_max 0.874
_diffrn_measurement_device_type 'Rigaku VariMax Dual four-circle diffractometer'
_diffrn_radiation_type 'Mo K\a'
_diffrn_radiation_wavelength 0.71075
_diffrn_reflns_av_R_equivalents 0.0827
_diffrn_reflns_Laue_measured_fraction_full 0.000
_diffrn_reflns_Laue_measured_fraction_max 0.000
_diffrn_reflns_limit_h_max 7
_diffrn_reflns_limit_h_min -7
_diffrn_reflns_limit_k_max 10
_diffrn_reflns_limit_k_min -10
_diffrn_reflns_limit_l_max 58
_diffrn_reflns_limit_l_min -53
_diffrn_reflns_number 16978
_diffrn_reflns_point_group_measured_fraction_full 0.000
_diffrn_reflns_point_group_measured_fraction_max 0.000
_diffrn_reflns_theta_full 28.030
_diffrn_reflns_theta_max 28.020
_diffrn_reflns_theta_min 2.290
_diffrn_standards_number 0
_exptl_absorpt_coefficient_mu 0.256
_exptl_absorpt_correction_T_max 1.000
_exptl_absorpt_correction_T_min 0.566
_exptl_absorpt_correction_type multi-scan
_exptl_absorpt_process_details
;
CrysAlisPro 1.171.40.53 (Rigaku Oxford Diffraction, 2019)
Empirical absorption correction using spherical harmonics,
 implemented in SCALE3 ABSPACK scaling algorithm.
;
_exptl_crystal_colour nONE
_exptl_crystal_density_diffrn 1.241
_exptl_crystal_density_method 'not measured'
_exptl_crystal_description nONE
_exptl_crystal_F_000 856.00
_refine_diff_density_max 0.72
_refine_diff_density_min -0.64
_refine_ls_extinction_method none
_refine_ls_goodness_of_fit_ref 1.048
_refine_ls_hydrogen_treatment constr
_refine_ls_number_parameters 505
_refine_ls_number_reflns 9101
_refine_ls_number_restraints 0
_refine_ls_R_factor_all 0.2330
_refine_ls_R_factor_gt 0.1215
_refine_ls_shift/su_max 0.000
_refine_ls_structure_factor_coef Fsqd
_refine_ls_weighting_details 'w = 1/[\s^2^(Fo^2^)+(0.1533P)^2^+3.0631P] where P=(Fo^2^+2Fc^2^)/3'
_refine_ls_weighting_scheme calc
_refine_ls_wR_factor_gt 0.3241
_refine_ls_wR_factor_ref 0.3749
_reflns_number_gt 3695
_reflns_number_total 9101
_reflns_threshold_expression F^2^>2.0\s(F^2^)
_cod_data_source_file d0sc04461j2.cif
_cod_data_source_block 3-octyl-BTNT
_cod_database_code 1559384

loop_
_space_group_symop_id
_space_group_symop_operation_xyz
1 +X,+Y,+Z
2 -X,-Y,-Z

loop_
_atom_site_label
_atom_site_type_symbol
_atom_site_fract_x
_atom_site_fract_y
_atom_site_fract_z
_atom_site_U_iso_or_equiv
_atom_site_adp_type
_atom_site_occupancy
_atom_site_symmetry_multiplicity
_atom_site_calc_flag
_atom_site_refinement_flags
_atom_site_disorder_assembly
_atom_site_disorder_group
S1 S 0.3534(3) -0.1655(2) 0.33417(5) 0.0541(6) Uani 1 1 d . . .
S2 S -0.1451(3) 0.5598(2) 0.33563(5) 0.0546(6) Uani 1 1 d . . .
S3 S 0.4264(3) 0.3370(2) 0.30106(5) 0.0542(6) Uani 1 1 d . . .
S4 S 0.9224(3) 0.0654(2) 0.29789(5) 0.0541(6) Uani 1 1 d . . .
C1 C 0.8051(13) 0.0543(9) 0.23795(19) 0.058(2) Uani 1 1 d . . .
H3 H 0.9350 0.1093 0.2321 0.069 Uiso 1 1 calc R . .
C2 C 0.6572(14) 0.0067(11) 0.2167(2) 0.065(2) Uani 1 1 d . . .
H27 H 0.6905 0.0287 0.1965 0.078 Uiso 1 1 calc R . .
C3 C 0.4587(13) -0.0735(9) 0.2247(2) 0.056(2) Uani 1 1 d . . .
C4 C 0.4134(13) -0.1100(8) 0.25493(18) 0.052(2) Uani 1 1 d . . .
H25 H 0.2839 -0.1659 0.2605 0.063 Uiso 1 1 calc R . .
C5 C 0.5599(12) -0.0637(8) 0.27717(17) 0.0450(17) Uani 1 1 d . . .
C6 C 0.5466(11) -0.0835(8) 0.30878(18) 0.0456(18) Uani 1 1 d . . .
C7 C 0.5191(12) -0.1143(9) 0.36425(18) 0.0502(19) Uani 1 1 d . . .
C8 C 0.4685(12) -0.1483(9) 0.39392(19) 0.055(2) Uani 1 1 d . . .
H11 H 0.3394 -0.2048 0.3995 0.066 Uiso 1 1 calc R . .
C9 C 0.6157(12) -0.0962(9) 0.41603(19) 0.0518(19) Uani 1 1 d . . .
C10 C 0.5761(14) -0.1226(11) 0.4470(2) 0.070(2) Uani 1 1 d . . .
H34 H 0.4475 -0.1771 0.4535 0.084 Uiso 1 1 calc R . .
C11 C 0.7178(16) -0.0716(13) 0.4677(2) 0.083(3) Uani 1 1 d . . .
H39 H 0.6852 -0.0896 0.4881 0.100 Uiso 1 1 calc R . .
C12 C 0.9130(15) 0.0079(12) 0.4586(2) 0.077(3) Uani 1 1 d . . .
H37 H 1.0113 0.0419 0.4729 0.092 Uiso 1 1 calc R . .
C13 C 0.9607(14) 0.0361(10) 0.4291(2) 0.069(2) Uani 1 1 d . . .
H24 H 1.0912 0.0904 0.4234 0.083 Uiso 1 1 calc R . .
C14 C 0.8176(12) -0.0146(9) 0.40676(18) 0.0517(19) Uani 1 1 d . . .
C15 C 0.8629(12) 0.0143(9) 0.37633(19) 0.053(2) Uani 1 1 d . . .
H14 H 0.9940 0.0670 0.3704 0.063 Uiso 1 1 calc R . .
C16 C 0.7197(11) -0.0328(8) 0.35487(18) 0.0452(18) Uani 1 1 d . . .
C17 C 0.7281(12) -0.0221(8) 0.32333(18) 0.0483(19) Uani 1 1 d . . .
C18 C 0.7570(12) 0.0190(8) 0.26789(18) 0.0480(18) Uani 1 1 d . . .
C19 C 0.3094(13) 0.3673(10) 0.24133(19) 0.057(2) Uani 1 1 d . . .
H9 H 0.4392 0.3126 0.2360 0.069 Uiso 1 1 calc R . .
C20 C 0.1631(14) 0.4213(10) 0.2192(2) 0.061(2) Uani 1 1 d . . .
H32 H 0.1970 0.4046 0.1991 0.073 Uiso 1 1 calc R . .
C21 C -0.0355(13) 0.5007(10) 0.22708(19) 0.056(2) Uani 1 1 d . . .
C22 C -0.0832(13) 0.5261(9) 0.25674(18) 0.054(2) Uani 1 1 d . . .
H15 H -0.2143 0.5797 0.2619 0.065 Uiso 1 1 calc R . .
C23 C 0.0613(12) 0.4731(8) 0.27961(18) 0.0475(18) Uani 1 1 d . . .
C24 C 0.0507(12) 0.4818(8) 0.31096(17) 0.0465(18) Uani 1 1 d . . .
C25 C 0.0214(12) 0.5044(8) 0.36648(18) 0.0473(18) Uani 1 1 d . . .
C26 C -0.0273(13) 0.5337(10) 0.39571(19) 0.058(2) Uani 1 1 d . . .
H2 H -0.1587 0.5864 0.4010 0.069 Uiso 1 1 calc R . .
C27 C 0.1228(13) 0.4835(10) 0.41776(19) 0.058(2) Uani 1 1 d . . .
C28 C 0.0827(15) 0.5107(13) 0.4486(2) 0.076(3) Uani 1 1 d . . .
H33 H -0.0466 0.5643 0.4545 0.091 Uiso 1 1 calc R . .
C29 C 0.2277(16) 0.4606(13) 0.4693(2) 0.084(3) Uani 1 1 d . . .
H42 H 0.1966 0.4809 0.4894 0.101 Uiso 1 1 calc R . .
C30 C 0.4266(15) 0.3778(12) 0.4619(2) 0.075(3) Uani 1 1 d . . .
H35 H 0.5253 0.3449 0.4768 0.090 Uiso 1 1 calc R . .
C31 C 0.4709(14) 0.3472(10) 0.4326(2) 0.067(2) Uani 1 1 d . . .
H26 H 0.6000 0.2907 0.4275 0.080 Uiso 1 1 calc R . .
C32 C 0.3251(12) 0.3996(9) 0.40957(19) 0.054(2) Uani 1 1 d . . .
C33 C 0.3685(12) 0.3712(9) 0.37905(18) 0.0520(19) Uani 1 1 d . . .
H16 H 0.4972 0.3160 0.3734 0.062 Uiso 1 1 calc R . .
C34 C 0.2217(11) 0.4246(8) 0.35762(17) 0.0430(17) Uani 1 1 d . . .
C35 C 0.2313(11) 0.4135(8) 0.32574(18) 0.0468(18) Uani 1 1 d . . .
C36 C 0.2630(12) 0.3943(9) 0.27051(18) 0.0503(19) Uani 1 1 d . . .
C37 C 0.3001(14) -0.1273(11) 0.20148(18) 0.068(2) Uani 1 1 d . . .
H19A H 0.3434 -0.2380 0.1955 0.081 Uiso 1 1 calc R . .
H19B H 0.1547 -0.1369 0.2109 0.081 Uiso 1 1 calc R . .
C38 C 0.2812(18) -0.0178(13) 0.1739(2) 0.090(3) Uani 1 1 d . . .
H36A H 0.4254 -0.0081 0.1642 0.109 Uiso 1 1 calc R . .
H36B H 0.2362 0.0931 0.1797 0.109 Uiso 1 1 calc R . .
C39 C 0.1178(18) -0.0809(14) 0.1516(2) 0.091(3) Uani 1 1 d . . .
H41A H 0.1605 -0.1937 0.1467 0.110 Uiso 1 1 calc R . .
H41B H -0.0264 -0.0874 0.1614 0.110 Uiso 1 1 calc R . .
C40 C 0.096(2) 0.0187(18) 0.1232(3) 0.134(5) Uani 1 1 d . . .
H43A H 0.2389 0.0256 0.1131 0.161 Uiso 1 1 calc R . .
H43B H 0.0506 0.1314 0.1278 0.161 Uiso 1 1 calc R . .
C41 C -0.072(3) -0.054(2) 0.1015(3) 0.150(6) Uani 1 1 d . . .
H45A H -0.0322 -0.1689 0.0979 0.180 Uiso 1 1 calc R . .
H45B H -0.2173 -0.0547 0.1112 0.180 Uiso 1 1 calc R . .
C42 C -0.086(4) 0.035(3) 0.0736(4) 0.236(11) Uani 1 1 d . . .
H48A H 0.0578 0.0369 0.0637 0.284 Uiso 1 1 calc R . .
H48B H -0.1307 0.1495 0.0768 0.284 Uiso 1 1 calc R . .
C43 C -0.255(5) -0.048(4) 0.0533(5) 0.275(15) Uani 1 1 d . . .
H47A H -0.2083 -0.1624 0.0503 0.330 Uiso 1 1 calc R . .
H47B H -0.3969 -0.0530 0.0638 0.330 Uiso 1 1 calc R . .
C44 C -0.280(7) 0.022(7) 0.0288(8) 0.56(4) Uani 1 1 d . . .
H53A H -0.3874 -0.0370 0.0177 0.671 Uiso 1 1 calc R . .
H53B H -0.1423 0.0250 0.0178 0.671 Uiso 1 1 calc R . .
H53C H -0.3313 0.1347 0.0314 0.671 Uiso 1 1 calc R . .
C45 C -0.1931(14) 0.5622(11) 0.20281(19) 0.068(2) Uani 1 1 d . . .
H21A H -0.3391 0.5714 0.2119 0.082 Uiso 1 1 calc R . .
H21B H -0.1482 0.6740 0.1961 0.082 Uiso 1 1 calc R . .
C46 C -0.2110(18) 0.4582(13) 0.1756(2) 0.089(3) Uani 1 1 d . . .
H38A H -0.2548 0.3457 0.1821 0.107 Uiso 1 1 calc R . .
H38B H -0.0670 0.4513 0.1659 0.107 Uiso 1 1 calc R . .
C47 C -0.3760(17) 0.5280(14) 0.1530(2) 0.088(3) Uani 1 1 d . . .
H40A H -0.5204 0.5289 0.1628 0.106 Uiso 1 1 calc R . .
H40B H -0.3369 0.6433 0.1480 0.106 Uiso 1 1 calc R . .
C48 C -0.396(2) 0.4396(18) 0.1245(3) 0.128(5) Uani 1 1 d . . .
H44A H -0.4326 0.3236 0.1293 0.154 Uiso 1 1 calc R . .
H44B H -0.2528 0.4410 0.1143 0.154 Uiso 1 1 calc R . .
C49 C -0.563(3) 0.510(2) 0.1032(3) 0.144(6) Uani 1 1 d . . .
H46A H -0.7072 0.5000 0.1130 0.173 Uiso 1 1 calc R . .
H46B H -0.5340 0.6291 0.1001 0.173 Uiso 1 1 calc R . .
C50 C -0.579(3) 0.440(3) 0.0740(4) 0.215(10) Uani 1 1 d . . .
H49A H -0.6069 0.3215 0.0768 0.258 Uiso 1 1 calc R . .
H49B H -0.4373 0.4536 0.0637 0.258 Uiso 1 1 calc R . .
C51 C -0.753(4) 0.516(3) 0.0547(4) 0.260(14) Uani 1 1 d . . .
H51A H -0.8943 0.5025 0.0650 0.312 Uiso 1 1 calc R . .
H51B H -0.7249 0.6352 0.0520 0.312 Uiso 1 1 calc R . .
C52 C -0.764(6) 0.454(6) 0.0289(6) 0.48(3) Uani 1 1 d . . .
H50A H -0.8792 0.5081 0.0177 0.578 Uiso 1 1 calc R . .
H50B H -0.7949 0.3361 0.0313 0.578 Uiso 1 1 calc R . .
H50C H -0.6255 0.4691 0.0183 0.578 Uiso 1 1 calc R . .

loop_
_atom_site_aniso_label
_atom_site_aniso_U_11
_atom_site_aniso_U_22
_atom_site_aniso_U_33
_atom_site_aniso_U_23
_atom_site_aniso_U_13
_atom_site_aniso_U_12
S1 0.0376(11) 0.0479(11) 0.0766(14) 0.0014(10) -0.0034(10) -0.0073(9)
S2 0.0390(11) 0.0515(11) 0.0738(14) -0.0077(10) -0.0030(10) 0.0086(9)
S3 0.0393(11) 0.0451(11) 0.0785(15) -0.0085(10) 0.0003(10) 0.0076(9)
S4 0.0393(11) 0.0456(11) 0.0767(14) 0.0054(10) -0.0011(10) -0.0072(9)
C1 0.048(5) 0.048(4) 0.077(6) -0.001(4) 0.007(4) 0.003(4)
C2 0.061(6) 0.071(6) 0.063(6) 0.000(4) 0.007(5) 0.015(5)
C3 0.046(5) 0.046(4) 0.077(6) -0.013(4) -0.003(4) 0.006(4)
C4 0.047(5) 0.034(4) 0.076(6) 0.000(4) 0.001(4) -0.001(3)
C5 0.043(4) 0.031(4) 0.062(5) -0.005(3) 0.002(4) 0.002(3)
C6 0.033(4) 0.030(3) 0.074(5) 0.003(3) 0.003(4) 0.004(3)
C7 0.040(4) 0.040(4) 0.071(5) -0.006(4) 0.001(4) 0.003(3)
C8 0.037(4) 0.049(4) 0.078(6) 0.005(4) 0.002(4) -0.002(4)
C9 0.043(5) 0.040(4) 0.072(6) -0.002(4) -0.002(4) -0.004(3)
C10 0.042(5) 0.084(6) 0.085(7) 0.003(5) 0.002(5) -0.004(4)
C11 0.073(7) 0.103(8) 0.072(6) 0.011(6) -0.002(6) -0.007(6)
C12 0.065(6) 0.089(7) 0.077(7) -0.002(5) -0.011(5) -0.009(5)
C13 0.048(5) 0.056(5) 0.102(8) 0.006(5) -0.005(5) -0.005(4)
C14 0.045(5) 0.047(4) 0.063(5) 0.001(4) -0.008(4) 0.004(4)
C15 0.034(4) 0.040(4) 0.086(6) -0.008(4) -0.006(4) -0.009(3)
C16 0.035(4) 0.028(3) 0.073(5) 0.001(3) -0.006(4) 0.001(3)
C17 0.038(4) 0.028(3) 0.078(6) 0.003(3) 0.005(4) 0.000(3)
C18 0.040(4) 0.031(4) 0.073(5) -0.001(3) 0.002(4) 0.001(3)
C19 0.045(5) 0.056(5) 0.071(6) -0.005(4) 0.009(4) 0.002(4)
C20 0.054(5) 0.051(5) 0.077(6) -0.003(4) 0.006(5) -0.007(4)
C21 0.051(5) 0.049(4) 0.066(6) 0.005(4) -0.003(4) -0.010(4)
C22 0.049(5) 0.040(4) 0.073(6) -0.001(4) -0.003(4) 0.002(3)
C23 0.037(4) 0.033(4) 0.073(6) -0.006(3) -0.005(4) -0.005(3)
C24 0.043(4) 0.029(3) 0.068(5) 0.001(3) 0.006(4) 0.003(3)
C25 0.039(4) 0.035(4) 0.068(5) 0.001(3) 0.002(4) 0.006(3)
C26 0.041(5) 0.055(5) 0.077(6) -0.012(4) 0.002(4) 0.006(4)
C27 0.048(5) 0.061(5) 0.065(6) -0.005(4) 0.003(4) 0.004(4)
C28 0.052(6) 0.100(7) 0.077(7) -0.006(5) -0.005(5) 0.006(5)
C29 0.067(7) 0.102(8) 0.083(7) -0.008(6) 0.007(6) 0.001(6)
C30 0.060(6) 0.088(7) 0.077(7) 0.007(5) -0.014(5) -0.007(5)
C31 0.056(6) 0.060(5) 0.083(7) 0.008(5) 0.001(5) 0.005(4)
C32 0.043(5) 0.048(4) 0.072(6) 0.006(4) -0.001(4) 0.000(4)
C33 0.039(4) 0.038(4) 0.077(6) 0.002(4) 0.005(4) 0.006(3)
C34 0.037(4) 0.031(3) 0.061(5) -0.002(3) 0.002(4) 0.007(3)
C35 0.034(4) 0.026(3) 0.081(6) -0.007(3) 0.003(4) -0.004(3)
C36 0.040(4) 0.040(4) 0.071(5) -0.008(4) 0.002(4) -0.008(3)
C37 0.068(6) 0.074(6) 0.063(5) -0.020(5) -0.004(5) 0.000(5)
C38 0.107(9) 0.085(7) 0.080(7) -0.004(6) -0.027(6) -0.003(6)
C39 0.095(8) 0.105(8) 0.074(7) -0.008(6) 0.001(6) 0.007(6)
C40 0.150(13) 0.163(13) 0.089(9) 0.025(9) -0.028(9) -0.012(10)
C41 0.183(15) 0.167(14) 0.099(10) 0.026(10) -0.048(10) -0.005(12)
C42 0.22(2) 0.36(3) 0.128(14) 0.001(18) -0.062(15) -0.02(2)
C43 0.31(3) 0.36(3) 0.155(19) 0.04(2) -0.14(2) -0.06(3)
C44 0.45(6) 0.93(13) 0.32(5) -0.17(7) -0.15(5) 0.13(7)
C45 0.057(5) 0.072(6) 0.076(6) -0.004(5) -0.004(5) -0.002(4)
C46 0.096(8) 0.084(7) 0.087(7) -0.005(6) -0.012(6) 0.003(6)
C47 0.087(7) 0.097(8) 0.081(7) -0.004(6) -0.009(6) -0.009(6)
C48 0.157(13) 0.133(11) 0.097(9) -0.018(8) -0.039(9) 0.016(10)
C49 0.163(14) 0.170(14) 0.103(10) -0.029(10) -0.050(10) 0.021(11)
C50 0.25(2) 0.29(3) 0.115(13) -0.024(15) -0.060(14) 0.05(2)
C51 0.30(3) 0.36(3) 0.126(16) -0.035(19) -0.126(19) 0.06(2)
C52 0.45(6) 0.76(10) 0.23(3) 0.10(5) -0.11(4) 0.03(6)

loop_
_atom_type_symbol
_atom_type_description
_atom_type_scat_dispersion_real
_atom_type_scat_dispersion_imag
_atom_type_scat_source
C C 0.0033 0.0016
;
International Tables for Crystallography
(Vol. C, Tables 4.2.6.8 and 6.1.1.4)
;
H H 0.0000 0.0000
;
International Tables for Crystallography
(Vol. C, Table 6.1.1.4)
;
S S 0.1246 0.1234
;
International Tables for Crystallography
(Vol. C, Tables 4.2.6.8 and 6.1.1.4)
;

loop_
_geom_angle_atom_site_label_1
_geom_angle_atom_site_label_2
_geom_angle_atom_site_label_3
_geom_angle
_geom_angle_site_symmetry_1
_geom_angle_site_symmetry_3
_geom_angle_publ_flag
C6 S1 C7 90.8(4) . . ?
C24 S2 C25 90.9(4) . . ?
C35 S3 C36 91.0(4) . . ?
C18 S4 C17 90.7(4) . . ?
C18 C1 C2 118.8(8) . . ?
C18 C1 H3 120.6 . . ?
C2 C1 H3 120.6 . . ?
C1 C2 C3 122.1(8) . . ?
C1 C2 H27 119.0 . . ?
C3 C2 H27 119.0 . . ?
C4 C3 C2 118.6(8) . . ?
C4 C3 C37 119.7(7) . . ?
C2 C3 C37 121.7(8) . . ?
C3 C4 C5 121.0(7) . . ?
C3 C4 H25 119.5 . . ?
C5 C4 H25 119.5 . . ?
C4 C5 C6 131.0(7) . . ?
C4 C5 C18 118.1(7) . . ?
C6 C5 C18 110.9(7) . . ?
C17 C6 C5 114.0(6) . . ?
C17 C6 S1 111.3(6) . . ?
C5 C6 S1 134.8(6) . . ?
C8 C7 C16 121.9(7) . . ?
C8 C7 S1 125.0(6) . . ?
C16 C7 S1 113.2(6) . . ?
C7 C8 C9 119.0(7) . . ?
C7 C8 H11 120.5 . . ?
C9 C8 H11 120.5 . . ?
C10 C9 C8 123.2(7) . . ?
C10 C9 C14 117.5(7) . . ?
C8 C9 C14 119.3(7) . . ?
C11 C10 C9 122.3(8) . . ?
C11 C10 H34 118.8 . . ?
C9 C10 H34 118.8 . . ?
C10 C11 C12 119.9(9) . . ?
C10 C11 H39 120.0 . . ?
C12 C11 H39 120.0 . . ?
C13 C12 C11 120.4(9) . . ?
C13 C12 H37 119.8 . . ?
C11 C12 H37 119.8 . . ?
C12 C13 C14 121.5(8) . . ?
C12 C13 H24 119.3 . . ?
C14 C13 H24 119.3 . . ?
C15 C14 C13 122.3(7) . . ?
C15 C14 C9 119.3(7) . . ?
C13 C14 C9 118.3(8) . . ?
C16 C15 C14 121.7(7) . . ?
C16 C15 H14 119.2 . . ?
C14 C15 H14 119.2 . . ?
C15 C16 C17 132.8(7) . . ?
C15 C16 C7 118.8(7) . . ?
C17 C16 C7 108.4(6) . . ?
C6 C17 C16 116.4(6) . . ?
C6 C17 S4 111.7(6) . . ?
C16 C17 S4 131.8(6) . . ?
C1 C18 C5 121.4(7) . . ?
C1 C18 S4 125.9(6) . . ?
C5 C18 S4 112.7(6) . . ?
C36 C19 C20 120.0(8) . . ?
C36 C19 H9 120.0 . . ?
C20 C19 H9 120.0 . . ?
C19 C20 C21 120.4(8) . . ?
C19 C20 H32 119.8 . . ?
C21 C20 H32 119.8 . . ?
C22 C21 C20 119.4(8) . . ?
C22 C21 C45 120.3(8) . . ?
C20 C21 C45 120.3(8) . . ?
C21 C22 C23 121.5(8) . . ?
C21 C22 H15 119.2 . . ?
C23 C22 H15 119.2 . . ?
C24 C23 C22 132.7(7) . . ?
C24 C23 C36 110.2(7) . . ?
C22 C23 C36 117.1(7) . . ?
C35 C24 C23 114.6(6) . . ?
C35 C24 S2 112.3(6) . . ?
C23 C24 S2 133.1(6) . . ?
C26 C25 C34 122.0(7) . . ?
C26 C25 S2 125.7(6) . . ?
C34 C25 S2 112.3(6) . . ?
C25 C26 C27 119.0(7) . . ?
C25 C26 H2 120.5 . . ?
C27 C26 H2 120.5 . . ?
C26 C27 C28 121.9(8) . . ?
C26 C27 C32 120.3(8) . . ?
C28 C27 C32 117.8(8) . . ?
C29 C28 C27 121.0(9) . . ?
C29 C28 H33 119.5 . . ?
C27 C28 H33 119.5 . . ?
C28 C29 C30 122.3(10) . . ?
C28 C29 H42 118.8 . . ?
C30 C29 H42 118.8 . . ?
C31 C30 C29 118.8(9) . . ?
C31 C30 H35 120.6 . . ?
C29 C30 H35 120.6 . . ?
C30 C31 C32 121.4(8) . . ?
C30 C31 H26 119.3 . . ?
C32 C31 H26 119.3 . . ?
C33 C32 C31 122.5(8) . . ?
C33 C32 C27 118.8(7) . . ?
C31 C32 C27 118.7(8) . . ?
C34 C33 C32 120.2(7) . . ?
C34 C33 H16 119.9 . . ?
C32 C33 H16 119.9 . . ?
C33 C34 C25 119.7(7) . . ?
C33 C34 C35 130.4(7) . . ?
C25 C34 C35 109.9(6) . . ?
C24 C35 C34 114.6(6) . . ?
C24 C35 S3 112.1(6) . . ?
C34 C35 S3 133.3(6) . . ?
C19 C36 C23 121.5(7) . . ?
C19 C36 S3 126.4(6) . . ?
C23 C36 S3 112.1(6) . . ?
C38 C37 C3 116.9(8) . . ?
C38 C37 H19A 108.1 . . ?
C3 C37 H19A 108.1 . . ?
C38 C37 H19B 108.1 . . ?
C3 C37 H19B 108.1 . . ?
H19A C37 H19B 107.3 . . ?
C37 C38 C39 113.6(9) . . ?
C37 C38 H36A 108.8 . . ?
C39 C38 H36A 108.8 . . ?
C37 C38 H36B 108.8 . . ?
C39 C38 H36B 108.8 . . ?
H36A C38 H36B 107.7 . . ?
C40 C39 C38 116.6(10) . . ?
C40 C39 H41A 108.1 . . ?
C38 C39 H41A 108.1 . . ?
C40 C39 H41B 108.1 . . ?
C38 C39 H41B 108.1 . . ?
H41A C39 H41B 107.3 . . ?
C39 C40 C41 113.7(12) . . ?
C39 C40 H43A 108.8 . . ?
C41 C40 H43A 108.8 . . ?
C39 C40 H43B 108.8 . . ?
C41 C40 H43B 108.8 . . ?
H43A C40 H43B 107.7 . . ?
C42 C41 C40 114.2(15) . . ?
C42 C41 H45A 108.7 . . ?
C40 C41 H45A 108.7 . . ?
C42 C41 H45B 108.7 . . ?
C40 C41 H45B 108.7 . . ?
H45A C41 H45B 107.6 . . ?
C41 C42 C43 110(2) . . ?
C41 C42 H48A 109.6 . . ?
C43 C42 H48A 109.6 . . ?
C41 C42 H48B 109.6 . . ?
C43 C42 H48B 109.6 . . ?
H48A C42 H48B 108.1 . . ?
C44 C43 C42 115(4) . . ?
C44 C43 H47A 108.5 . . ?
C42 C43 H47A 108.5 . . ?
C44 C43 H47B 108.5 . . ?
C42 C43 H47B 108.5 . . ?
H47A C43 H47B 107.5 . . ?
C43 C44 H53A 109.5 . . ?
C43 C44 H53B 109.5 . . ?
H53A C44 H53B 109.5 . . ?
C43 C44 H53C 109.5 . . ?
H53A C44 H53C 109.5 . . ?
H53B C44 H53C 109.5 . . ?
C46 C45 C21 117.1(8) . . ?
C46 C45 H21A 108.0 . . ?
C21 C45 H21A 108.0 . . ?
C46 C45 H21B 108.0 . . ?
C21 C45 H21B 108.0 . . ?
H21A C45 H21B 107.3 . . ?
C45 C46 C47 113.1(9) . . ?
C45 C46 H38A 109.0 . . ?
C47 C46 H38A 109.0 . . ?
C45 C46 H38B 109.0 . . ?
C47 C46 H38B 109.0 . . ?
H38A C46 H38B 107.8 . . ?
C48 C47 C46 117.2(10) . . ?
C48 C47 H40A 108.0 . . ?
C46 C47 H40A 108.0 . . ?
C48 C47 H40B 108.0 . . ?
C46 C47 H40B 108.0 . . ?
H40A C47 H40B 107.2 . . ?
C47 C48 C49 115.3(11) . . ?
C47 C48 H44A 108.4 . . ?
C49 C48 H44A 108.4 . . ?
C47 C48 H44B 108.4 . . ?
C49 C48 H44B 108.4 . . ?
H44A C48 H44B 107.5 . . ?
C50 C49 C48 118.4(14) . . ?
C50 C49 H46A 107.7 . . ?
C48 C49 H46A 107.7 . . ?
C50 C49 H46B 107.7 . . ?
C48 C49 H46B 107.7 . . ?
H46A C49 H46B 107.1 . . ?
C49 C50 C51 114.6(17) . . ?
C49 C50 H49A 108.6 . . ?
C51 C50 H49A 108.6 . . ?
C49 C50 H49B 108.6 . . ?
C51 C50 H49B 108.6 . . ?
H49A C50 H49B 107.6 . . ?
C52 C51 C50 114(3) . . ?
C52 C51 H51A 108.8 . . ?
C50 C51 H51A 108.8 . . ?
C52 C51 H51B 108.8 . . ?
C50 C51 H51B 108.8 . . ?
H51A C51 H51B 107.6 . . ?
C51 C52 H50A 109.5 . . ?
C51 C52 H50B 109.5 . . ?
H50A C52 H50B 109.5 . . ?
C51 C52 H50C 109.5 . . ?
H50A C52 H50C 109.5 . . ?
H50B C52 H50C 109.5 . . ?

loop_
_geom_bond_atom_site_label_1
_geom_bond_atom_site_label_2
_geom_bond_distance
_geom_bond_site_symmetry_2
_geom_bond_publ_flag
S1 C6 1.724(7) . ?
S1 C7 1.751(8) . ?
S2 C24 1.733(7) . ?
S2 C25 1.760(8) . ?
S3 C35 1.727(8) . ?
S3 C36 1.742(8) . ?
S4 C18 1.737(8) . ?
S4 C17 1.747(7) . ?
C1 C18 1.377(10) . ?
C1 C2 1.379(11) . ?
C1 H3 0.9300 . ?
C2 C3 1.399(11) . ?
C2 H27 0.9300 . ?
C3 C4 1.386(11) . ?
C3 C37 1.503(10) . ?
C4 C5 1.403(10) . ?
C4 H25 0.9300 . ?
C5 C6 1.411(10) . ?
C5 C18 1.415(10) . ?
C6 C17 1.388(10) . ?
C7 C8 1.367(10) . ?
C7 C16 1.428(10) . ?
C8 C9 1.417(10) . ?
C8 H11 0.9300 . ?
C9 C10 1.403(11) . ?
C9 C14 1.435(10) . ?
C10 C11 1.347(11) . ?
C10 H34 0.9300 . ?
C11 C12 1.391(12) . ?
C11 H39 0.9300 . ?
C12 C13 1.350(12) . ?
C12 H37 0.9300 . ?
C13 C14 1.404(11) . ?
C13 H24 0.9300 . ?
C14 C15 1.388(10) . ?
C15 C16 1.368(9) . ?
C15 H14 0.9300 . ?
C16 C17 1.404(10) . ?
C19 C36 1.350(10) . ?
C19 C20 1.391(11) . ?
C19 H9 0.9300 . ?
C20 C21 1.403(11) . ?
C20 H32 0.9300 . ?
C21 C22 1.370(11) . ?
C21 C45 1.520(11) . ?
C22 C23 1.406(10) . ?
C22 H15 0.9300 . ?
C23 C24 1.401(10) . ?
C23 C36 1.432(10) . ?
C24 C35 1.386(9) . ?
C25 C26 1.358(10) . ?
C25 C34 1.426(9) . ?
C26 C27 1.396(11) . ?
C26 H2 0.9300 . ?
C27 C28 1.414(11) . ?
C27 C32 1.443(11) . ?
C28 C29 1.334(12) . ?
C28 H33 0.9300 . ?
C29 C30 1.413(13) . ?
C29 H42 0.9300 . ?
C30 C31 1.359(12) . ?
C30 H35 0.9300 . ?
C31 C32 1.414(11) . ?
C31 H26 0.9300 . ?
C32 C33 1.407(10) . ?
C33 C34 1.370(10) . ?
C33 H16 0.9300 . ?
C34 C35 1.426(10) . ?
C37 C38 1.483(12) . ?
C37 H19A 0.9700 . ?
C37 H19B 0.9700 . ?
C38 C39 1.519(13) . ?
C38 H36A 0.9700 . ?
C38 H36B 0.9700 . ?
C39 C40 1.474(13) . ?
C39 H41A 0.9700 . ?
C39 H41B 0.9700 . ?
C40 C41 1.547(17) . ?
C40 H43A 0.9700 . ?
C40 H43B 0.9700 . ?
C41 C42 1.41(2) . ?
C41 H45A 0.9700 . ?
C41 H45B 0.9700 . ?
C42 C43 1.55(3) . ?
C42 H48A 0.9700 . ?
C42 H48B 0.9700 . ?
C43 C44 1.22(4) . ?
C43 H47A 0.9700 . ?
C43 H47B 0.9700 . ?
C44 H53A 0.9600 . ?
C44 H53B 0.9600 . ?
C44 H53C 0.9600 . ?
C45 C46 1.503(12) . ?
C45 H21A 0.9700 . ?
C45 H21B 0.9700 . ?
C46 C47 1.521(12) . ?
C46 H38A 0.9700 . ?
C46 H38B 0.9700 . ?
C47 C48 1.486(13) . ?
C47 H40A 0.9700 . ?
C47 H40B 0.9700 . ?
C48 C49 1.496(15) . ?
C48 H44A 0.9700 . ?
C48 H44B 0.9700 . ?
C49 C50 1.438(18) . ?
C49 H46A 0.9700 . ?
C49 H46B 0.9700 . ?
C50 C51 1.48(2) . ?
C50 H49A 0.9700 . ?
C50 H49B 0.9700 . ?
C51 C52 1.27(4) . ?
C51 H51A 0.9700 . ?
C51 H51B 0.9700 . ?
C52 H50A 0.9600 . ?
C52 H50B 0.9600 . ?
C52 H50C 0.9600 . ?

loop_
_geom_torsion_atom_site_label_1
_geom_torsion_atom_site_label_2
_geom_torsion_atom_site_label_3
_geom_torsion_atom_site_label_4
_geom_torsion
_geom_torsion_site_symmetry_1
_geom_torsion_site_symmetry_2
_geom_torsion_site_symmetry_3
_geom_torsion_site_symmetry_4
_geom_torsion_publ_flag
C18 C1 C2 C3 1.1(12) . . . . ?
C1 C2 C3 C4 -1.8(12) . . . . ?
C1 C2 C3 C37 -179.1(7) . . . . ?
C2 C3 C4 C5 1.7(11) . . . . ?
C37 C3 C4 C5 179.0(7) . . . . ?
C3 C4 C5 C6 178.3(7) . . . . ?
C3 C4 C5 C18 -1.0(10) . . . . ?
C4 C5 C6 C17 179.4(7) . . . . ?
C18 C5 C6 C17 -1.3(8) . . . . ?
C4 C5 C6 S1 -1.5(12) . . . . ?
C18 C5 C6 S1 177.9(5) . . . . ?
C7 S1 C6 C17 0.5(5) . . . . ?
C7 S1 C6 C5 -178.7(7) . . . . ?
C6 S1 C7 C8 -178.5(7) . . . . ?
C6 S1 C7 C16 0.8(5) . . . . ?
C16 C7 C8 C9 2.2(11) . . . . ?
S1 C7 C8 C9 -178.6(5) . . . . ?
C7 C8 C9 C10 178.8(7) . . . . ?
C7 C8 C9 C14 -2.2(10) . . . . ?
C8 C9 C10 C11 -179.8(8) . . . . ?
C14 C9 C10 C11 1.2(13) . . . . ?
C9 C10 C11 C12 -1.0(15) . . . . ?
C10 C11 C12 C13 0.7(15) . . . . ?
C11 C12 C13 C14 -0.6(14) . . . . ?
C12 C13 C14 C15 179.5(8) . . . . ?
C12 C13 C14 C9 0.8(12) . . . . ?
C10 C9 C14 C15 -179.8(7) . . . . ?
C8 C9 C14 C15 1.1(10) . . . . ?
C10 C9 C14 C13 -1.1(11) . . . . ?
C8 C9 C14 C13 179.9(7) . . . . ?
C13 C14 C15 C16 -178.6(7) . . . . ?
C9 C14 C15 C16 0.1(11) . . . . ?
C14 C15 C16 C17 -178.3(7) . . . . ?
C14 C15 C16 C7 -0.2(10) . . . . ?
C8 C7 C16 C15 -1.0(10) . . . . ?
S1 C7 C16 C15 179.7(5) . . . . ?
C8 C7 C16 C17 177.5(6) . . . . ?
S1 C7 C16 C17 -1.8(7) . . . . ?
C5 C6 C17 C16 177.6(6) . . . . ?
S1 C6 C17 C16 -1.7(7) . . . . ?
C5 C6 C17 S4 0.6(7) . . . . ?
S1 C6 C17 S4 -178.7(3) . . . . ?
C15 C16 C17 C6 -179.6(7) . . . . ?
C7 C16 C17 C6 2.3(8) . . . . ?
C15 C16 C17 S4 -3.3(12) . . . . ?
C7 C16 C17 S4 178.5(5) . . . . ?
C18 S4 C17 C6 0.2(5) . . . . ?
C18 S4 C17 C16 -176.2(7) . . . . ?
C2 C1 C18 C5 -0.3(11) . . . . ?
C2 C1 C18 S4 179.0(6) . . . . ?
C4 C5 C18 C1 0.3(10) . . . . ?
C6 C5 C18 C1 -179.2(6) . . . . ?
C4 C5 C18 S4 -179.2(5) . . . . ?
C6 C5 C18 S4 1.4(7) . . . . ?
C17 S4 C18 C1 179.7(6) . . . . ?
C17 S4 C18 C5 -0.9(5) . . . . ?
C36 C19 C20 C21 -1.4(12) . . . . ?
C19 C20 C21 C22 0.6(11) . . . . ?
C19 C20 C21 C45 178.9(7) . . . . ?
C20 C21 C22 C23 -0.5(11) . . . . ?
C45 C21 C22 C23 -178.9(7) . . . . ?
C21 C22 C23 C24 -179.1(7) . . . . ?
C21 C22 C23 C36 1.2(10) . . . . ?
C22 C23 C24 C35 180.0(7) . . . . ?
C36 C23 C24 C35 -0.3(8) . . . . ?
C22 C23 C24 S2 0.6(13) . . . . ?
C36 C23 C24 S2 -179.7(5) . . . . ?
C25 S2 C24 C35 1.4(5) . . . . ?
C25 S2 C24 C23 -179.2(7) . . . . ?
C24 S2 C25 C26 178.1(7) . . . . ?
C24 S2 C25 C34 -1.1(5) . . . . ?
C34 C25 C26 C27 -0.3(12) . . . . ?
S2 C25 C26 C27 -179.4(6) . . . . ?
C25 C26 C27 C28 179.8(8) . . . . ?
C25 C26 C27 C32 -0.9(12) . . . . ?
C26 C27 C28 C29 179.5(9) . . . . ?
C32 C27 C28 C29 0.1(14) . . . . ?
C27 C28 C29 C30 -0.3(16) . . . . ?
C28 C29 C30 C31 -0.5(15) . . . . ?
C29 C30 C31 C32 1.4(14) . . . . ?
C30 C31 C32 C33 179.2(8) . . . . ?
C30 C31 C32 C27 -1.5(12) . . . . ?
C26 C27 C32 C33 0.6(11) . . . . ?
C28 C27 C32 C33 -180.0(8) . . . . ?
C26 C27 C32 C31 -178.6(8) . . . . ?
C28 C27 C32 C31 0.8(12) . . . . ?
C31 C32 C33 C34 -180.0(7) . . . . ?
C27 C32 C33 C34 0.8(11) . . . . ?
C32 C33 C34 C25 -2.0(11) . . . . ?
C32 C33 C34 C35 178.6(7) . . . . ?
C26 C25 C34 C33 1.8(11) . . . . ?
S2 C25 C34 C33 -179.0(5) . . . . ?
C26 C25 C34 C35 -178.7(7) . . . . ?
S2 C25 C34 C35 0.5(7) . . . . ?
C23 C24 C35 C34 179.1(6) . . . . ?
S2 C24 C35 C34 -1.4(7) . . . . ?
C23 C24 C35 S3 0.8(7) . . . . ?
S2 C24 C35 S3 -179.7(3) . . . . ?
C33 C34 C35 C24 180.0(7) . . . . ?
C25 C34 C35 C24 0.5(8) . . . . ?
C33 C34 C35 S3 -2.2(12) . . . . ?
C25 C34 C35 S3 178.4(5) . . . . ?
C36 S3 C35 C24 -0.8(5) . . . . ?
C36 S3 C35 C34 -178.7(7) . . . . ?
C20 C19 C36 C23 2.1(11) . . . . ?
C20 C19 C36 S3 -179.6(6) . . . . ?
C24 C23 C36 C19 178.3(7) . . . . ?
C22 C23 C36 C19 -2.0(10) . . . . ?
C24 C23 C36 S3 -0.3(7) . . . . ?
C22 C23 C36 S3 179.5(5) . . . . ?
C35 S3 C36 C19 -177.8(7) . . . . ?
C35 S3 C36 C23 0.6(5) . . . . ?
C4 C3 C37 C38 147.6(8) . . . . ?
C2 C3 C37 C38 -35.1(12) . . . . ?
C3 C37 C38 C39 180.0(8) . . . . ?
C37 C38 C39 C40 -178.0(10) . . . . ?
C38 C39 C40 C41 179.6(11) . . . . ?
C39 C40 C41 C42 -176.7(15) . . . . ?
C40 C41 C42 C43 179.1(18) . . . . ?
C41 C42 C43 C44 179(4) . . . . ?
C22 C21 C45 C46 -146.1(8) . . . . ?
C20 C21 C45 C46 35.5(11) . . . . ?
C21 C45 C46 C47 178.8(8) . . . . ?
C45 C46 C47 C48 176.4(10) . . . . ?
C46 C47 C48 C49 178.7(11) . . . . ?
C47 C48 C49 C50 174.8(15) . . . . ?
C48 C49 C50 C51 178.8(18) . . . . ?
C49 C50 C51 C52 180(3) . . . . ?
